data_4022392
loop_
_publ_author_name
'Amaury Patin'
'Alice Kanazawa'
'Christian Philouze'
'Andrew E. Greene'
'Estela Muri'
'Eliezer Barreiro'
'Paulo C. C. Costa'

_publ_section_title
;
 Highly Stereocontrolled Synthesis of Natural Barbacenic Acid,
 Novel Bisnorditerpene from Barbacenia flava
;
_journal_name_full 'Journal of Organic Chemistry'
_journal_page_first 3831
_journal_page_last 3837
_journal_paper_doi 10.1021/jo0340049
_journal_volume 68
_journal_year 2003
_chemical_formula_sum 'C20 H34 O4'
_chemical_formula_weight 338.49
_space_group_IT_number 2
_symmetry_cell_setting triclinic
_symmetry_Int_Tables_number 2
_symmetry_space_group_name_Hall '-P 1'
_symmetry_space_group_name_H-M 'P -1'
_audit_creation_date 2002-11-12
_audit_creation_method 'by teXsan v1.8'
_cell_angle_alpha 108.14(2)
_cell_angle_beta 90.11(3)
_cell_angle_gamma 116.72(3)
_cell_formula_units_Z 4
_cell_length_a 7.073(6)
_cell_length_b 15.128(4)
_cell_length_c 20.629(2)
_cell_measurement_reflns_used 25
_cell_measurement_temperature 293.0
_cell_measurement_theta_max 29.1
_cell_measurement_theta_min 22.0
_cell_volume 1847(2)
_computing_cell_refinement 'Enraf-Nonius CAD4'
_computing_data_collection 'Enraf-Nonius CAD4'
_computing_data_reduction 'teXsan (MSC, 1992-1997)'
_computing_publication_material 'teXsan (MSC, 1992-1997)'
_computing_structure_refinement 'teXsan (MSC, 1992-1997)'
_diffrn_ambient_temperature 293.0
_diffrn_measured_fraction_theta_full 1.00
_diffrn_measured_fraction_theta_max 1.00
_diffrn_measurement_device_type CAD-4
_diffrn_measurement_method \w
_diffrn_orient_matrix_UB_11 -0.02910
_diffrn_orient_matrix_UB_12 -0.06055
_diffrn_orient_matrix_UB_13 -0.04324
_diffrn_orient_matrix_UB_21 0.02937
_diffrn_orient_matrix_UB_22 0.04712
_diffrn_orient_matrix_UB_23 -0.02765
_diffrn_orient_matrix_UB_31 0.15513
_diffrn_orient_matrix_UB_32 0.01850
_diffrn_orient_matrix_UB_33 0.00618
_diffrn_radiation_detector 'scintillation counter'
_diffrn_radiation_monochromator graphite
_diffrn_radiation_source 'X-ray tube'
_diffrn_radiation_type 'Cu K\a'
_diffrn_radiation_wavelength 1.5418
_diffrn_reflns_av_R_equivalents 0.030
_diffrn_reflns_av_sigmaI/netI 0.020
_diffrn_reflns_limit_h_max 8
_diffrn_reflns_limit_h_min 0
_diffrn_reflns_limit_k_max 16
_diffrn_reflns_limit_k_min -18
_diffrn_reflns_limit_l_max 24
_diffrn_reflns_limit_l_min -25
_diffrn_reflns_number 7728
_diffrn_reflns_reduction_process 'Lp corrections applied'
_diffrn_reflns_theta_full 70.33
_diffrn_reflns_theta_max 70.33
_diffrn_reflns_theta_min 2.29
_diffrn_standards_decay_% 19.09
_diffrn_standards_interval_count 120
_diffrn_standards_number 2
_exptl_absorpt_coefficient_mu 0.659
_exptl_absorpt_correction_type none
_exptl_crystal_colour colorless
_exptl_crystal_density_diffrn 1.217
_exptl_crystal_density_meas ?
_exptl_crystal_description prism
_exptl_crystal_F_000 744.00
_exptl_crystal_size_max 0.30
_exptl_crystal_size_mid 0.22
_exptl_crystal_size_min 0.18
_refine_diff_density_max 0.29
_refine_diff_density_min -0.18
_refine_ls_extinction_method none
_refine_ls_goodness_of_fit_all 1.997
_refine_ls_goodness_of_fit_ref 1.997
_refine_ls_hydrogen_treatment noref
_refine_ls_matrix_type full
_refine_ls_number_constraints 0
_refine_ls_number_parameters 433
_refine_ls_number_reflns 5531
_refine_ls_number_restraints 0
_refine_ls_R_factor_all 0.0597
_refine_ls_R_factor_gt 0.0597
_refine_ls_shift/su_max 0.0070
_refine_ls_shift/su_mean 0.0020
_refine_ls_structure_factor_coef F
_refine_ls_weighting_details 'w = 1/[\s^2^(Fo) + 0.00240|Fo|^2^]'
_refine_ls_weighting_scheme sigma
_refine_ls_wR_factor_all 0.1078
_refine_ls_wR_factor_ref 0.1078
_reflns_number_gt 5531
_reflns_number_total 7344
_reflns_threshold_expression I>1.10\s(I)
_cod_data_source_file jo0340049si20030213_095327_1.cif
_cod_data_source_block C20O4H34
_cod_depositor_comments
;
 Adding the '_geom_hbond_atom_site_label_A' data item. Values of the
 data item were determined from the geometry of the molecule.

 Antanas Vaitkus,
 2017-03-06

 Changing the values of the '_atom_site_label' and '_atom_site_aniso_label'
 to match those of related data items (e. g. '_geom_angle_atom_site_label').

 Antanas Vaitkus,
 2017-03-03

The following automatic conversions were performed:
data name '_geom_bond_atom_site_label_D' replaced with
'_geom_hbond_atom_site_label_D' as specified in the replacement file
'/home/antanas/src/cod-tools/trunk/data/replacement-values/replacement_tags.lst'.

data
name '_geom_bond_atom_site_label_H' replaced with
'_geom_hbond_atom_site_label_H' as specified in the replacement file
'/home/antanas/src/cod-tools/trunk/data/replacement-values/replacement_tags.lst'.

data
name '_geom_bond_distance_DH' replaced with '_geom_hbond_distance_DH'
as specified in the replacement file
'/home/antanas/src/cod-tools/trunk/data/replacement-values/replacement_tags.lst'.

data
name '_geom_contact_distance_HA' replaced with
'_geom_hbond_distance_HA' as specified in the replacement file
'/home/antanas/src/cod-tools/trunk/data/replacement-values/replacement_tags.lst'.

data
name '_geom_contact_distance_DA' replaced with
'_geom_hbond_distance_DA' as specified in the replacement file
'/home/antanas/src/cod-tools/trunk/data/replacement-values/replacement_tags.lst'.

data
name '_geom_angle_DHA' replaced with '_geom_hbond_angle_DHA' as
specified in the replacement file
'/home/antanas/src/cod-tools/trunk/data/replacement-values/replacement_tags.lst'.

data
name '_geom_contact_site_symmetry_A' replaced with
'_geom_hbond_site_symmetry_A' as specified in the replacement file
'/home/antanas/src/cod-tools/trunk/data/replacement-values/replacement_tags.lst'.

Automatic conversion script
Id: cif_correct_tags 5005 2017-03-03 11:38:54Z antanas 
;
_cod_original_sg_symbol_H-M 'P -1       '
_cod_original_formula_sum 'C20 H34 O4 '
_cod_database_code 4022392

loop_
_symmetry_equiv_pos_as_xyz
'   +x,   +y,   +z'
'   -x,   -y,   -z'

loop_
_atom_site_label
_atom_site_fract_x
_atom_site_fract_y
_atom_site_fract_z
_atom_site_U_iso_or_equiv
_atom_site_occupancy
_atom_site_adp_type
_atom_site_calc_flag
O1 1.1288(1) 0.38628(7) 0.68422(5) 0.0507(2) 1.000 Uani d
O2 0.8328(2) 0.44986(9) 0.73703(6) 0.0670(3) 1.000 Uani d
O3 0.6308(2) 0.02050(8) 0.30441(5) 0.0612(3) 1.000 Uani d
O4 0.8673(2) 0.20023(7) 0.35744(5) 0.0496(2) 1.000 Uani d
O5 0.0555(2) 0.32697(8) 0.16821(5) 0.0536(2) 1.000 Uani d
O6 0.4592(2) 0.47223(9) 0.23833(6) 0.0676(3) 1.000 Uani d
O7 0.0203(2) 0.28805(8) -0.21402(5) 0.0573(2) 1.000 Uani d
O8 0.0679(1) 0.19178(7) -0.15284(5) 0.0463(2) 1.000 Uani d
C1 1.0474(2) 0.40516(9) 0.57677(7) 0.0450(3) 1.000 Uani d
C2 0.9573(2) 0.3698(1) 0.63622(7) 0.0445(3) 1.000 Uani d
C3 0.7905(2) 0.2543(1) 0.61040(7) 0.0506(3) 1.000 Uani d
C4 0.8787(2) 0.1868(1) 0.56290(7) 0.0500(3) 1.000 Uani d
C5 0.9529(2) 0.22327(9) 0.50209(7) 0.0429(3) 1.000 Uani d
C6 0.9893(2) 0.1438(1) 0.44081(7) 0.0481(3) 1.000 Uani d
C6' 1.1700(3) 0.1221(1) 0.46117(9) 0.0635(4) 1.000 Uani d
C7 1.0435(2) 0.1899(1) 0.38215(7) 0.0498(3) 1.000 Uani d
C8 1.2332(2) 0.3007(1) 0.40605(8) 0.0563(3) 1.000 Uani d
C9 1.1900(2) 0.3757(1) 0.46523(7) 0.0513(3) 1.000 Uani d
C10' 1.3491(2) 0.3572(1) 0.56545(8) 0.0554(3) 1.000 Uani d
C10 1.1395(2) 0.3401(1) 0.52773(7) 0.0446(3) 1.000 Uani d
C11 1.1813(3) 0.5259(1) 0.61151(8) 0.0574(3) 1.000 Uani d
C12 1.0658(3) 0.5546(1) 0.67035(9) 0.0612(4) 1.000 Uani d
C13 0.8803(2) 0.4499(1) 0.67031(7) 0.0517(3) 1.000 Uani d
C14 0.7868(3) 0.0344(1) 0.41353(8) 0.0535(3) 1.000 Uani d
C15 0.5946(3) 0.0217(1) 0.37217(8) 0.0563(3) 1.000 Uani d
C16 0.7213(3) 0.1215(1) 0.29707(8) 0.0573(3) 1.000 Uani d
C17 0.5520(3) 0.1542(1) 0.2908(1) 0.0743(4) 1.000 Uani d
C18 0.8253(4) 0.1097(2) 0.23307(9) 0.0849(5) 1.000 Uani d
C19 0.2030(2) 0.26122(9) 0.07085(7) 0.0436(3) 1.000 Uani d
C20 0.2216(2) 0.3596(1) 0.12790(7) 0.0462(3) 1.000 Uani d
C21 0.2010(2) 0.4339(1) 0.09703(8) 0.0543(3) 1.000 Uani d
C22 -0.0046(2) 0.3756(1) 0.04341(8) 0.0551(3) 1.000 Uani d
C23 -0.0068(2) 0.28162(9) -0.01421(7) 0.0423(3) 1.000 Uani d
C24 -0.1727(2) 0.2361(1) -0.08078(7) 0.0466(3) 1.000 Uani d
C24' -0.4072(2) 0.1916(1) -0.06927(9) 0.0627(4) 1.000 Uani d
C25 -0.1431(2) 0.1477(1) -0.13443(7) 0.0451(3) 1.000 Uani d
C26 -0.1526(3) 0.0642(1) -0.10673(7) 0.0530(3) 1.000 Uani d
C27 0.0167(2) 0.11327(9) -0.04243(7) 0.0496(3) 1.000 Uani d
C28 -0.0044(2) 0.19893(9) 0.01627(6) 0.0422(3) 1.000 Uani d
C28' -0.2024(2) 0.1453(1) 0.04764(8) 0.0554(3) 1.000 Uani d
C29 0.2673(3) 0.2057(1) 0.11033(8) 0.0559(3) 1.000 Uani d
C30 0.4313(3) 0.2970(1) 0.17370(9) 0.0663(4) 1.000 Uani d
C31 0.4364(2) 0.3985(1) 0.17196(8) 0.0546(3) 1.000 Uani d
C32 -0.1401(2) 0.3216(1) -0.11217(8) 0.0558(3) 1.000 Uani d
C33 0.0478(3) 0.3629(1) -0.14675(9) 0.0622(4) 1.000 Uani d
C34 0.0911(2) 0.2133(1) -0.21483(7) 0.0504(3) 1.000 Uani d
C35 0.3280(3) 0.2582(2) -0.2181(1) 0.0736(4) 1.000 Uani d
C36 -0.0419(3) 0.1158(1) -0.27793(8) 0.0649(4) 1.000 Uani d
H1 1.0813 0.3536 0.7247 0.056 1.000 Uiso c
H2 0.6802 0.4550 0.7379 0.076 1.000 Uiso c
H3 0.9272 0.3949 0.5488 0.054 1.000 Uiso c
H4 0.6668 0.2457 0.5854 0.061 1.000 Uiso c
H5 0.7527 0.2318 0.6488 0.061 1.000 Uiso c
H6 0.7691 0.1154 0.5456 0.060 1.000 Uiso c
H7 0.9970 0.1922 0.5888 0.060 1.000 Uiso c
H8 0.8351 0.2269 0.4832 0.051 1.000 Uiso c
H9 1.1433 0.1005 0.5003 0.076 1.000 Uiso c
H10 1.3038 0.1847 0.4722 0.076 1.000 Uiso c
H11 1.1742 0.0678 0.4236 0.076 1.000 Uiso c
H12 1.0735 0.1446 0.3451 0.060 1.000 Uiso c
H13 1.3572 0.2985 0.4213 0.068 1.000 Uiso c
H14 1.2572 0.3258 0.3684 0.068 1.000 Uiso c
H15 1.3136 0.4433 0.4798 0.062 1.000 Uiso c
H16 1.0712 0.3808 0.4486 0.062 1.000 Uiso c
H17 1.4316 0.4295 0.5936 0.066 1.000 Uiso c
H18 1.3148 0.3147 0.5936 0.066 1.000 Uiso c
H19 1.4296 0.3381 0.5323 0.066 1.000 Uiso c
H20 1.1845 0.5602 0.5797 0.069 1.000 Uiso c
H21 1.3239 0.5449 0.6290 0.069 1.000 Uiso c
H22 1.0115 0.5984 0.6628 0.073 1.000 Uiso c
H23 1.1612 0.5905 0.7133 0.073 1.000 Uiso c
H24 0.7553 0.4340 0.6419 0.062 1.000 Uiso c
H25 0.7405 0.0153 0.4526 0.064 1.000 Uiso c
H26 0.8295 -0.0139 0.3850 0.064 1.000 Uiso c
H27 0.4734 -0.0428 0.3693 0.068 1.000 Uiso c
H28 0.5675 0.0790 0.3948 0.068 1.000 Uiso c
H29 0.4800 0.1529 0.3296 0.089 1.000 Uiso c
H30 0.6176 0.2236 0.2892 0.089 1.000 Uiso c
H31 0.4514 0.1066 0.2496 0.089 1.000 Uiso c
H32 0.9378 0.0942 0.2405 0.102 1.000 Uiso c
H33 0.8822 0.1737 0.2237 0.102 1.000 Uiso c
H34 0.7211 0.0539 0.1948 0.102 1.000 Uiso c
H35 0.0791 0.3984 0.2009 0.059 1.000 Uiso c
H36 0.6128 0.5156 0.2625 0.076 1.000 Uiso c
H37 0.3168 0.2869 0.0461 0.052 1.000 Uiso c
H38 0.1964 0.4900 0.1328 0.065 1.000 Uiso c
H39 0.3216 0.4616 0.0753 0.065 1.000 Uiso c
H40 -0.1254 0.3504 0.0656 0.066 1.000 Uiso c
H41 -0.0119 0.4231 0.0236 0.066 1.000 Uiso c
H42 0.1290 0.3103 -0.0285 0.051 1.000 Uiso c
H43 -0.4440 0.1327 -0.0550 0.075 1.000 Uiso c
H44 -0.4243 0.2447 -0.0345 0.075 1.000 Uiso c
H45 -0.4984 0.1699 -0.1112 0.075 1.000 Uiso c
H46 -0.2490 0.1155 -0.1746 0.054 1.000 Uiso c
H47 -0.2908 0.0300 -0.0952 0.064 1.000 Uiso c
H48 -0.1280 0.0139 -0.1414 0.064 1.000 Uiso c
H49 0.0031 0.0590 -0.0259 0.060 1.000 Uiso c
H50 0.1547 0.1441 -0.0549 0.060 1.000 Uiso c
H51 -0.1691 0.1158 0.0776 0.066 1.000 Uiso c
H52 -0.3169 0.0909 0.0116 0.066 1.000 Uiso c
H53 -0.2439 0.1960 0.0731 0.066 1.000 Uiso c
H54 0.1462 0.1592 0.1245 0.067 1.000 Uiso c
H55 0.3314 0.1672 0.0826 0.067 1.000 Uiso c
H56 0.3877 0.2857 0.2152 0.080 1.000 Uiso c
H57 0.5694 0.3017 0.1709 0.080 1.000 Uiso c
H58 0.5501 0.4316 0.1492 0.066 1.000 Uiso c
H59 -0.1318 0.3805 -0.0755 0.067 1.000 Uiso c
H60 -0.2644 0.2928 -0.1455 0.067 1.000 Uiso c
H61 0.0649 0.4263 -0.1517 0.075 1.000 Uiso c
H62 0.1725 0.3772 -0.1190 0.075 1.000 Uiso c
H63 0.4063 0.3196 -0.1784 0.088 1.000 Uiso c
H64 0.3723 0.2070 -0.2194 0.088 1.000 Uiso c
H65 0.3546 0.2762 -0.2585 0.088 1.000 Uiso c
H66 -0.0068 0.0617 -0.2791 0.078 1.000 Uiso c
H67 -0.0119 0.1328 -0.3186 0.078 1.000 Uiso c
H68 -0.1901 0.0919 -0.2756 0.078 1.000 Uiso c

loop_
_atom_site_aniso_label
_atom_site_aniso_U_11
_atom_site_aniso_U_22
_atom_site_aniso_U_33
_atom_site_aniso_U_12
_atom_site_aniso_U_13
_atom_site_aniso_U_23
O1 0.0474(4) 0.0517(4) 0.0473(4) 0.0196(3) -0.0052(4) 0.0158(3)
O2 0.0736(6) 0.0739(6) 0.0505(5) 0.0393(4) 0.0088(5) 0.0109(4)
O3 0.0750(6) 0.0435(4) 0.0461(5) 0.0153(4) -0.0029(5) 0.0112(4)
O4 0.0511(5) 0.0452(4) 0.0453(4) 0.0179(3) -0.0010(4) 0.0140(3)
O5 0.0488(5) 0.0529(4) 0.0464(5) 0.0195(3) 0.0043(4) 0.0082(4)
O6 0.0548(5) 0.0642(5) 0.0603(6) 0.0255(4) -0.0143(5) -0.0043(5)
O7 0.0689(5) 0.0616(4) 0.0526(5) 0.0362(3) 0.0048(4) 0.0254(3)
O8 0.0466(4) 0.0484(4) 0.0439(4) 0.0223(3) 0.0013(3) 0.0163(3)
C1 0.0409(5) 0.0418(5) 0.0441(6) 0.0148(4) -0.0051(5) 0.0120(4)
C2 0.0417(5) 0.0428(5) 0.0423(6) 0.0169(4) -0.0032(4) 0.0109(4)
C3 0.0475(6) 0.0436(5) 0.0464(6) 0.0128(5) 0.0036(5) 0.0109(5)
C4 0.0546(7) 0.0406(5) 0.0471(6) 0.0169(4) 0.0055(5) 0.0141(4)
C5 0.0408(5) 0.0412(5) 0.0446(6) 0.0180(4) 0.0019(4) 0.0144(4)
C6 0.0519(6) 0.0475(5) 0.0474(6) 0.0252(4) 0.0067(5) 0.0166(4)
C6' 0.0720(7) 0.0674(6) 0.0647(8) 0.0450(5) 0.0073(6) 0.0214(6)
C7 0.0477(6) 0.0536(6) 0.0473(6) 0.0240(4) 0.0079(5) 0.0162(5)
C8 0.0454(6) 0.0628(7) 0.0549(7) 0.0178(5) 0.0092(5) 0.0248(5)
C9 0.0450(6) 0.0465(5) 0.0512(6) 0.0107(5) 0.0010(5) 0.0197(5)
C10' 0.0439(6) 0.0618(7) 0.0555(7) 0.0217(5) -0.0029(5) 0.0189(5)
C10 0.0376(5) 0.0434(5) 0.0448(6) 0.0132(4) -0.0017(4) 0.0143(4)
C11 0.0574(7) 0.0404(5) 0.0634(8) 0.0152(5) -0.0052(6) 0.0164(5)
C12 0.0730(8) 0.0431(6) 0.0570(8) 0.0252(5) -0.0084(7) 0.0072(5)
C13 0.0530(6) 0.0521(6) 0.0448(6) 0.0261(4) -0.0024(5) 0.0084(5)
C14 0.0689(7) 0.0432(5) 0.0471(6) 0.0262(5) 0.0074(6) 0.0142(4)
C15 0.0572(7) 0.0442(6) 0.0538(7) 0.0121(5) 0.0048(6) 0.0176(5)
C16 0.0624(8) 0.0471(6) 0.0461(6) 0.0124(5) -0.0037(6) 0.0162(5)
C17 0.0666(9) 0.0578(7) 0.080(1) 0.0152(6) -0.0216(8) 0.0215(7)
C18 0.104(1) 0.079(1) 0.0425(8) 0.020(1) 0.0083(8) 0.0193(7)
C19 0.0448(5) 0.0399(5) 0.0430(6) 0.0194(4) 0.0011(5) 0.0115(4)
C20 0.0460(6) 0.0397(5) 0.0444(6) 0.0171(4) -0.0018(5) 0.0086(4)
C21 0.0656(7) 0.0387(5) 0.0500(7) 0.0238(5) -0.0040(6) 0.0059(5)
C22 0.0660(7) 0.0474(5) 0.0523(7) 0.0335(4) -0.0033(6) 0.0074(5)
C23 0.0432(5) 0.0380(4) 0.0428(6) 0.0191(4) 0.0014(4) 0.0104(4)
C24 0.0448(6) 0.0459(5) 0.0460(6) 0.0212(4) 0.0005(5) 0.0122(4)
C24' 0.0469(6) 0.0736(8) 0.0608(8) 0.0264(5) 0.0006(6) 0.0179(6)
C25 0.0444(6) 0.0402(5) 0.0418(6) 0.0145(4) -0.0004(5) 0.0114(4)
C26 0.0662(8) 0.0351(5) 0.0449(6) 0.0167(5) -0.0005(6) 0.0087(4)
C27 0.0657(7) 0.0368(4) 0.0456(6) 0.0256(4) 0.0011(5) 0.0112(4)
C28 0.0433(5) 0.0371(4) 0.0405(5) 0.0164(4) -0.0001(4) 0.0103(4)
C28' 0.0505(7) 0.0516(6) 0.0491(7) 0.0123(5) 0.0033(5) 0.0168(5)
C29 0.0657(7) 0.0509(5) 0.0520(7) 0.0308(4) -0.0045(6) 0.0141(5)
C30 0.0739(8) 0.0654(7) 0.0577(8) 0.0385(5) -0.0148(6) 0.0103(6)
C31 0.0469(6) 0.0503(6) 0.0535(7) 0.0193(5) -0.0044(5) 0.0069(5)
C32 0.0687(7) 0.0526(5) 0.0504(7) 0.0354(4) -0.0024(6) 0.0129(5)
C33 0.0669(8) 0.0492(6) 0.0692(9) 0.0254(5) -0.0007(7) 0.0220(5)
C34 0.0553(6) 0.0554(6) 0.0452(6) 0.0277(4) 0.0049(5) 0.0208(4)
C35 0.0559(8) 0.0926(9) 0.086(1) 0.0348(6) 0.0177(7) 0.0483(7)
C36 0.0806(9) 0.0676(7) 0.0426(7) 0.0346(6) 0.0048(6) 0.0150(6)

loop_
_atom_type_symbol
_atom_type_oxidation_number
_atom_type_number_in_cell
_atom_type_scat_dispersion_real
_atom_type_scat_dispersion_imag
_atom_type_scat_source
C 0 80 0.017 0.009
;International Tables for Crystallography
(1992, Vol. C, Tables 4.2.6.8 and 6.1.1.1)
;
O 0 16 0.047 0.032
;International Tables for Crystallography
(1992, Vol. C, Tables 4.2.6.8 and 6.1.1.1)
;
H 0 136 0.000 0.000
;International Tables for Crystallography
(1992, Vol. C, Table 6.1.1.2)
;

loop_
_geom_angle_atom_site_label_1
_geom_angle_atom_site_label_2
_geom_angle_atom_site_label_3
_geom_angle
_geom_angle_publ_flag
C2 O1 H1 116.3 no
C13 O2 H2 103.5 no
C15 O3 C16 114.6(1) yes
C7 O4 C16 119.8(1) yes
C20 O5 H35 100.5 no
C31 O6 H36 112.2 no
C33 O7 C34 115.1(1) yes
C25 O8 C34 119.1(1) yes
C2 C1 C10 116.7(1) yes
C2 C1 C11 103.1(1) yes
C2 C1 H3 104.8 no
C10 C1 C11 121.1(1) yes
C10 C1 H3 104.8 no
C11 C1 H3 104.8 no
O1 C2 C1 109.7(1) yes
O1 C2 C3 109.4(1) yes
O1 C2 C13 108.3(1) yes
C1 C2 C3 111.2(1) yes
C1 C2 C13 100.8(1) yes
C3 C2 C13 117.1(1) yes
C2 C3 C4 110.6(1) yes
C2 C3 H4 109.2 no
C2 C3 H5 109.2 no
C4 C3 H4 109.2 no
C4 C3 H5 109.2 no
H4 C3 H5 109.5 no
C3 C4 C5 111.4(1) yes
C3 C4 H6 109.0 no
C3 C4 H7 109.0 no
C5 C4 H6 109.0 no
C5 C4 H7 109.0 no
H6 C4 H7 109.5 no
C4 C5 C6 115.6(1) yes
C4 C5 C10 111.1(1) yes
C4 C5 H8 104.5 no
C6 C5 C10 115.3(1) yes
C6 C5 H8 104.5 no
C10 C5 H8 104.5 no
C5 C6 C6' 113.3(1) yes
C5 C6 C7 107.9(1) yes
C5 C6 C14 111.5(1) yes
C6' C6 C7 109.7(1) yes
C6' C6 C14 105.1(1) yes
C7 C6 C14 109.4(1) yes
C6 C6' H9 109.5 no
C6 C6' H10 109.5 no
C6 C6' H11 109.5 no
H9 C6' H10 109.5 no
H9 C6' H11 109.5 no
H10 C6' H11 109.5 no
O4 C7 C6 110.6(1) yes
O4 C7 C8 105.2(1) yes
O4 C7 H12 109.5 no
C6 C7 C8 112.6(1) yes
C6 C7 H12 109.5 no
C8 C7 H12 109.5 no
C7 C8 C9 110.9(1) yes
C7 C8 H13 109.1 no
C7 C8 H14 109.1 no
C9 C8 H13 109.1 no
C9 C8 H14 109.1 no
H13 C8 H14 109.5 no
C8 C9 C10 113.5(1) yes
C8 C9 H15 108.5 no
C8 C9 H16 108.5 no
C10 C9 H15 108.5 no
C10 C9 H16 108.5 no
H15 C9 H16 109.5 no
C10 C10' H17 109.5 no
C10 C10' H18 109.5 no
C10 C10' H19 109.5 no
H17 C10' H18 109.5 no
H17 C10' H19 109.5 no
H18 C10' H19 109.5 no
C1 C10 C5 105.0(1) yes
C1 C10 C9 109.4(1) yes
C1 C10 C10' 110.3(1) yes
C5 C10 C9 108.5(1) yes
C5 C10 C10' 114.9(1) yes
C9 C10 C10' 108.7(1) yes
C1 C11 C12 104.5(1) yes
C1 C11 H20 110.7 no
C1 C11 H21 110.7 no
C12 C11 H20 110.7 no
C12 C11 H21 110.7 no
H20 C11 H21 109.5 no
C11 C12 C13 106.3(1) yes
C11 C12 H22 110.3 no
C11 C12 H23 110.3 no
C13 C12 H22 110.3 no
C13 C12 H23 110.3 no
H22 C12 H23 109.5 no
O2 C13 C2 112.2(1) yes
O2 C13 C12 113.9(1) yes
O2 C13 H24 109.1 no
C2 C13 C12 103.1(1) yes
C2 C13 H24 109.1 no
C12 C13 H24 109.1 no
C6 C14 C15 119.0(1) yes
C6 C14 H25 107.0 no
C6 C14 H26 107.0 no
C15 C14 H25 107.0 no
C15 C14 H26 107.0 no
H25 C14 H26 109.5 no
O3 C15 C14 111.0(1) yes
O3 C15 H27 109.1 no
O3 C15 H28 109.1 no
C14 C15 H27 109.1 no
C14 C15 H28 109.1 no
H27 C15 H28 109.5 no
O3 C16 O4 110.4(1) yes
O3 C16 C17 111.1(1) yes
O3 C16 C18 105.2(1) yes
O4 C16 C17 104.7(1) yes
O4 C16 C18 113.3(1) yes
C17 C16 C18 112.3(2) yes
C16 C17 H29 109.5 no
C16 C17 H30 109.5 no
C16 C17 H31 109.5 no
H29 C17 H30 109.5 no
H29 C17 H31 109.5 no
H30 C17 H31 109.5 no
C16 C18 H32 109.5 no
C16 C18 H33 109.5 no
C16 C18 H34 109.5 no
H32 C18 H33 109.5 no
H32 C18 H34 109.5 no
H33 C18 H34 109.5 no
C20 C19 C28 115.2(1) yes
C20 C19 C29 103.7(1) yes
C20 C19 H37 105.3 no
C28 C19 C29 120.6(1) yes
C28 C19 H37 105.3 no
C29 C19 H37 105.3 no
O5 C20 C19 108.7(1) yes
O5 C20 C21 110.0(1) yes
O5 C20 C31 108.2(1) yes
C19 C20 C21 110.7(1) yes
C19 C20 C31 101.1(1) yes
C21 C20 C31 117.5(1) yes
C20 C21 C22 110.6(1) yes
C20 C21 H38 109.2 no
C20 C21 H39 109.2 no
C22 C21 H38 109.2 no
C22 C21 H39 109.2 no
H38 C21 H39 109.5 no
C21 C22 C23 110.8(1) yes
C21 C22 H40 109.1 no
C21 C22 H41 109.1 no
C23 C22 H40 109.1 no
C23 C22 H41 109.1 no
H40 C22 H41 109.5 no
C22 C23 C24 115.0(1) yes
C22 C23 C28 110.6(1) yes
C22 C23 H42 104.6 no
C24 C23 C28 116.12(9) yes
C24 C23 H42 104.6 no
C28 C23 H42 104.6 no
C23 C24 C24' 114.1(1) yes
C23 C24 C25 108.1(1) yes
C23 C24 C32 111.8(1) yes
C24' C24 C25 109.2(1) yes
C24' C24 C32 104.7(1) yes
C25 C24 C32 108.8(1) yes
C24 C24' H43 109.5 no
C24 C24' H44 109.5 no
C24 C24' H45 109.5 no
H43 C24' H44 109.5 no
H43 C24' H45 109.5 no
H44 C24' H45 109.5 no
O8 C25 C24 109.70(9) yes
O8 C25 C26 104.8(1) yes
O8 C25 H46 109.7 no
C24 C25 C26 113.2(1) yes
C24 C25 H46 109.7 no
C26 C25 H46 109.7 no
C25 C26 C27 111.0(1) yes
C25 C26 H47 109.1 no
C25 C26 H48 109.1 no
C27 C26 H47 109.1 no
C27 C26 H48 109.1 no
H47 C26 H48 109.5 no
C26 C27 C28 113.2(1) yes
C26 C27 H49 108.5 no
C26 C27 H50 108.5 no
C28 C27 H49 108.5 no
C28 C27 H50 108.5 no
H49 C27 H50 109.5 no
C19 C28 C23 104.87(9) yes
C19 C28 C27 108.6(1) yes
C19 C28 C28' 111.4(1) yes
C23 C28 C27 107.8(1) yes
C23 C28 C28' 115.3(1) yes
C27 C28 C28' 108.6(1) yes
C28 C28' H51 109.5 no
C28 C28' H52 109.5 no
C28 C28' H53 109.5 no
H51 C28' H52 109.5 no
H51 C28' H53 109.5 no
H52 C28' H53 109.5 no
C19 C29 C30 104.1(1) yes
C19 C29 H54 110.8 no
C19 C29 H55 110.8 no
C30 C29 H54 110.8 no
C30 C29 H55 110.8 no
H54 C29 H55 109.5 no
C29 C30 C31 106.8(1) yes
C29 C30 H56 110.1 no
C29 C30 H57 110.1 no
C31 C30 H56 110.1 no
C31 C30 H57 110.1 no
H56 C30 H57 109.5 no
O6 C31 C20 110.7(1) yes
O6 C31 C30 114.3(1) yes
O6 C31 H58 109.3 no
C20 C31 C30 103.8(1) yes
C20 C31 H58 109.3 no
C30 C31 H58 109.3 no
C24 C32 C33 120.1(1) yes
C24 C32 H59 106.7 no
C24 C32 H60 106.7 no
C33 C32 H59 106.7 no
C33 C32 H60 106.7 no
H59 C32 H60 109.5 no
O7 C33 C32 111.4(1) yes
O7 C33 H61 109.0 no
O7 C33 H62 109.0 no
C32 C33 H61 109.0 no
C32 C33 H62 109.0 no
H61 C33 H62 109.5 no
O7 C34 O8 110.5(1) yes
O7 C34 C35 110.5(1) yes
O7 C34 C36 106.3(1) yes
O8 C34 C35 105.5(1) yes
O8 C34 C36 112.5(1) yes
C35 C34 C36 111.6(1) yes
C34 C35 H63 109.5 no
C34 C35 H64 109.5 no
C34 C35 H65 109.5 no
H63 C35 H64 109.5 no
H63 C35 H65 109.5 no
H64 C35 H65 109.5 no
C34 C36 H66 109.5 no
C34 C36 H67 109.5 no
C34 C36 H68 109.5 no
H66 C36 H67 109.5 no
H66 C36 H68 109.5 no
H67 C36 H68 109.5 no

loop_
_geom_bond_atom_site_label_1
_geom_bond_atom_site_label_2
_geom_bond_distance
_geom_bond_publ_flag
O1 C2 1.444(2) yes
O1 H1 1.08 no
O2 C13 1.417(2) yes
O2 H2 1.12 no
O3 C15 1.418(2) yes
O3 C16 1.426(2) yes
O4 C7 1.436(2) yes
O4 C16 1.415(2) yes
O5 C20 1.433(2) yes
O5 H35 1.02 no
O6 C31 1.425(2) yes
O6 H36 1.01 no
O7 C33 1.438(2) yes
O7 C34 1.424(2) yes
O8 C25 1.442(2) yes
O8 C34 1.407(2) yes
C1 C2 1.517(2) yes
C1 C10 1.542(2) yes
C1 C11 1.540(2) yes
C1 H3 0.95 no
C2 C3 1.515(2) yes
C2 C13 1.524(2) yes
C3 C4 1.530(2) yes
C3 H4 0.95 no
C3 H5 0.95 no
C4 C5 1.525(2) yes
C4 H6 0.95 no
C4 H7 0.95 no
C5 C6 1.563(2) yes
C5 C10 1.569(2) yes
C5 H8 0.95 no
C6 C6' 1.543(2) yes
C6 C7 1.544(2) yes
C6 C14 1.547(2) yes
C6' H9 0.95 no
C6' H10 0.95 no
C6' H11 0.95 no
C7 C8 1.521(2) yes
C7 H12 0.95 no
C8 C9 1.524(2) yes
C8 H13 0.95 no
C8 H14 0.95 no
C9 C10 1.531(2) yes
C9 H15 0.95 no
C9 H16 0.95 no
C10' C10 1.548(2) yes
C10' H17 0.95 no
C10' H18 0.95 no
C10' H19 0.95 no
C11 C12 1.525(3) yes
C11 H20 0.95 no
C11 H21 0.95 no
C12 C13 1.537(2) yes
C12 H22 0.95 no
C12 H23 0.95 no
C13 H24 0.95 no
C14 C15 1.508(2) yes
C14 H25 0.95 no
C14 H26 0.95 no
C15 H27 0.95 no
C15 H28 0.95 no
C16 C17 1.505(3) yes
C16 C18 1.514(3) yes
C17 H29 0.95 no
C17 H30 0.95 no
C17 H31 0.95 no
C18 H32 0.95 no
C18 H33 0.95 no
C18 H34 0.95 no
C19 C20 1.533(2) yes
C19 C28 1.548(2) yes
C19 C29 1.531(2) yes
C19 H37 0.95 no
C20 C21 1.510(2) yes
C20 C31 1.529(2) yes
C21 C22 1.533(2) yes
C21 H38 0.95 no
C21 H39 0.95 no
C22 C23 1.537(2) yes
C22 H40 0.95 no
C22 H41 0.95 no
C23 C24 1.554(2) yes
C23 C28 1.571(2) yes
C23 H42 0.95 no
C24 C24' 1.536(2) yes
C24 C25 1.545(2) yes
C24 C32 1.549(2) yes
C24' H43 0.95 no
C24' H44 0.95 no
C24' H45 0.95 no
C25 C26 1.517(2) yes
C25 H46 0.95 no
C26 C27 1.525(2) yes
C26 H47 0.95 no
C26 H48 0.95 no
C27 C28 1.538(2) yes
C27 H49 0.95 no
C27 H50 0.95 no
C28 C28' 1.532(2) yes
C28' H51 0.95 no
C28' H52 0.95 no
C28' H53 0.95 no
C29 C30 1.546(2) yes
C29 H54 0.95 no
C29 H55 0.95 no
C30 C31 1.532(2) yes
C30 H56 0.95 no
C30 H57 0.95 no
C31 H58 0.95 no
C32 C33 1.483(3) yes
C32 H59 0.95 no
C32 H60 0.95 no
C33 H61 0.95 no
C33 H62 0.95 no
C34 C35 1.510(3) yes
C34 C36 1.519(2) yes
C35 H63 0.95 no
C35 H64 0.95 no
C35 H65 0.95 no
C36 H66 0.95 no
C36 H67 0.95 no
C36 H68 0.95 no

loop_
_geom_contact_atom_site_label_1
_geom_contact_atom_site_label_2
_geom_contact_distance
_geom_contact_site_symmetry_2
_geom_contact_publ_flag
O1 O6 2.806(2) 2_766 no
O1 O7 2.851(2) 1_656 no
O2 O6 2.781(2) 2_666 no
O2 O5 3.054(2) 2_666 no
O2 C21 3.391(2) 2_666 no
O2 C20 3.496(2) 2_666 no
O5 C12 3.566(2) 2_666 no
O6 C13 3.448(3) 2_666 no

loop_
_geom_hbond_atom_site_label_D
_geom_hbond_atom_site_label_H
_geom_hbond_atom_site_label_A
_geom_hbond_distance_DH
_geom_hbond_distance_HA
_geom_hbond_distance_DA
_geom_hbond_angle_DHA
_geom_hbond_site_symmetry_A
O1 H1 O7 1.08 1.78 2.851(2) 171.7 1_656
O2 H2 O6 1.12 1.75 2.781(2) 151.0 2_666
O6 H36 O1 1.01 1.81 2.806(2) 167.9 2_766
O5 H35 O2 1.02 2.04 3.054(2) 172.2 2_666
